data_2242710
loop_
_publ_author_name
'Linden, Anthony'
'Mlosto\'n, Grzegorz'
'Grzelak, Paulina'
'Heimgartner, Heinz'

_publ_section_title
;
 Chemo- and regioselective [3~+~2]-cycloadditions of thiocarbonyl ylides:
 crystal structures of
 <i>trans</i>-8-benzoyl-1,1,3,3-tetramethyl-7-trifluoromethyl-5-thiaspiro[3.4]octan-2-one
 and
 <i>trans</i>-3-benzoyl-2,2-diphenyl-4-(trifluoromethyl)tetrahydrothiophene
;
_journal_coeditor_code VM2212
_journal_issue 12
_journal_name_full 'Acta Crystallographica Section E'
_journal_page_first 1705
_journal_page_last 1709
_journal_paper_doi 10.1107/S2056989018015335
_journal_volume 74
_journal_year 2018
_chemical_formula_iupac 'C19 H21 F3 O2 S'
_chemical_formula_moiety 'C19 H21 F3 O2 S'
_chemical_formula_sum 'C19 H21 F3 O2 S'
_chemical_formula_weight 370.42
_chemical_melting_point 387.3
_chemical_name_systematic <i>trans</i>-8-Benzoyl-1,1,3,3-tetramethyl-7-trifluoromethyl-5-thiaspiro[3.4]octan-2-one
_space_group_crystal_system monoclinic
_space_group_IT_number 14
_space_group_name_Hall '-P 2yn'
_space_group_name_H-M_alt 'P 1 21/n 1'
_symmetry_space_group_name_Hall '-P 2yn'
_symmetry_space_group_name_H-M 'P 1 21/n 1'
_atom_sites_solution_hydrogens geom
_atom_sites_solution_primary direct
_audit_creation_method SHELXL-2018/3
_cell_angle_alpha 90
_cell_angle_beta 103.8526(7)
_cell_angle_gamma 90
_cell_formula_units_Z 4
_cell_length_a 10.48510(10)
_cell_length_b 15.4106(2)
_cell_length_c 11.45570(10)
_cell_measurement_reflns_used 41828
_cell_measurement_temperature 160(2)
_cell_measurement_theta_max 27.5
_cell_measurement_theta_min 2.0
_cell_volume 1797.19(3)
_computing_cell_refinement
;
DENZO-SMN (Otwinowski & Minor, 1997)
;
_computing_data_collection
;
COLLECT (Nonius, 2000)
;
_computing_data_reduction
;
DENZO-SMN and SCALEPACK (Otwinowski & Minor, 1997)
;
_computing_molecular_graphics
;
ORTEPII (Johnson, 1976)
;
_computing_publication_material
;
SHELXL2018 (Sheldrick, 2015) and PLATON (Spek, 2015)
;
_computing_structure_refinement
;
SHELXL2018 (Sheldrick, 2015)
;
_computing_structure_solution
;
SHELXS97 (Sheldrick, 2008)
;
_diffrn_ambient_temperature 160(2)
_diffrn_detector '65 mm CCD camera on \k goniostat'
_diffrn_detector_area_resol_mean 9
_diffrn_measured_fraction_theta_full 1.000
_diffrn_measured_fraction_theta_max 0.999
_diffrn_measurement_device_type 'Nonius KappaCCD area-detector'
_diffrn_measurement_method '\w scans with \k offsets'
_diffrn_radiation_monochromator 'horizontally mounted graphite crystal'
_diffrn_radiation_source 'Nonius FR590 sealed tube generator'
_diffrn_radiation_type 'Mo K\a'
_diffrn_radiation_wavelength 0.71073
_diffrn_reflns_av_R_equivalents 0.0528
_diffrn_reflns_av_unetI/netI 0.0280
_diffrn_reflns_limit_h_max 13
_diffrn_reflns_limit_h_min -13
_diffrn_reflns_limit_k_max 20
_diffrn_reflns_limit_k_min -19
_diffrn_reflns_limit_l_max 14
_diffrn_reflns_limit_l_min -14
_diffrn_reflns_number 40775
_diffrn_reflns_theta_full 25.242
_diffrn_reflns_theta_max 27.499
_diffrn_reflns_theta_min 2.258
_diffrn_standards_decay_% 0
_diffrn_standards_number 0
_exptl_absorpt_coefficient_mu 0.219
_exptl_absorpt_correction_T_max 0.949
_exptl_absorpt_correction_T_min 0.895
_exptl_absorpt_correction_type multi-scan
_exptl_absorpt_process_details
;
(Blessing, 1995)
;
_exptl_crystal_colour colourless
_exptl_crystal_density_diffrn 1.369
_exptl_crystal_description prism
_exptl_crystal_F_000 776
_exptl_crystal_size_max 0.30
_exptl_crystal_size_mid 0.27
_exptl_crystal_size_min 0.25
_refine_diff_density_max 0.323
_refine_diff_density_min -0.390
_refine_ls_extinction_coef 0.0172(19)
_refine_ls_extinction_expression Fc^*^=kFc[1+0.001xFc^2^\l^3^/sin(2\q)]^-1/4^
_refine_ls_extinction_method
;
SHELXL2018 (Sheldrick, 2015)
;
_refine_ls_goodness_of_fit_ref 1.057
_refine_ls_hydrogen_treatment constr
_refine_ls_matrix_type full
_refine_ls_number_parameters 231
_refine_ls_number_reflns 4119
_refine_ls_number_restraints 0
_refine_ls_restrained_S_all 1.057
_refine_ls_R_factor_all 0.0598
_refine_ls_R_factor_gt 0.0428
_refine_ls_shift/su_max 0.001
_refine_ls_shift/su_mean 0.000
_refine_ls_structure_factor_coef Fsqd
_refine_ls_weighting_details 'w=1/[\s^2^(Fo^2^)+(0.0563P)^2^+0.7139P] where P=(Fo^2^+2Fc^2^)/3'
_refine_ls_weighting_scheme calc
_refine_ls_wR_factor_gt 0.1030
_refine_ls_wR_factor_ref 0.1141
_reflns_number_gt 3322
_reflns_number_total 4120
_reflns_threshold_expression 'I > 2\s(I)'
_cod_data_source_file vm2212sup1.cif
_cod_data_source_block 1a
_cod_database_code 2242710
_shelx_space_group_comment
;
The symmetry employed for this shelxl refinement is uniquely defined
by the following loop, which should always be used as a source of
symmetry information in preference to the above space-group names.
They are only intended as comments.
;

loop_
_space_group_symop_operation_xyz
'x, y, z'
'-x+1/2, y+1/2, -z+1/2'
'-x, -y, -z'
'x-1/2, -y-1/2, z-1/2'

loop_
_atom_site_type_symbol
_atom_site_label
_atom_site_fract_x
_atom_site_fract_y
_atom_site_fract_z
_atom_site_U_iso_or_equiv
_atom_site_adp_type
_atom_site_calc_flag
_atom_site_occupancy
S S1 0.20161(4) 0.95486(3) 0.50667(3) 0.02982(13) Uani d 1
F F1 0.05271(15) 0.72049(7) 0.62746(12) 0.0645(4) Uani d 1
F F2 -0.13401(13) 0.78097(10) 0.55354(12) 0.0703(4) Uani d 1
F F3 -0.04964(13) 0.78355(9) 0.74481(11) 0.0620(4) Uani d 1
O O2 0.60425(13) 0.88052(12) 0.65763(13) 0.0581(4) Uani d 1
O O1 0.13585(13) 1.03713(7) 0.75063(10) 0.0382(3) Uani d 1
C C1 -0.0212(2) 0.79034(13) 0.63701(17) 0.0456(5) Uani d 1
C C2 0.28653(15) 0.90617(10) 0.64896(12) 0.0250(3) Uani d 1
C C3 0.17678(14) 0.88890(10) 0.71659(12) 0.0244(3) Uani d 1
H H3 0.199188 0.835746 0.767439 0.029 Uiso calc 1
C C4 0.04466(15) 0.87394(10) 0.62132(13) 0.0298(3) Uani d 1
H H4 -0.016358 0.921985 0.630370 0.036 Uiso calc 1
C C5 0.06769(17) 0.88032(11) 0.49408(13) 0.0330(4) Uani d 1
H H51 -0.011859 0.902266 0.436656 0.040 Uiso calc 1
H H52 0.090577 0.822850 0.466259 0.040 Uiso calc 1
C C6 0.15834(14) 0.96546(10) 0.79587(13) 0.0258(3) Uani d 1
C C7 0.16542(14) 0.95313(10) 0.92674(13) 0.0268(3) Uani d 1
C C8 0.16453(15) 1.02830(12) 0.99516(15) 0.0340(4) Uani d 1
H H8 0.158220 1.083677 0.957765 0.041 Uiso calc 1
C C9 0.17284(17) 1.02194(15) 1.11734(16) 0.0453(5) Uani d 1
H H9 0.173785 1.073012 1.163988 0.054 Uiso calc 1
C C10 0.17976(17) 0.94132(16) 1.17150(15) 0.0492(5) Uani d 1
H H10 0.185190 0.937279 1.255300 0.059 Uiso calc 1
C C11 0.17884(18) 0.86679(15) 1.10481(15) 0.0450(5) Uani d 1
H H11 0.182779 0.811594 1.142426 0.054 Uiso calc 1
C C12 0.17211(16) 0.87256(12) 0.98213(14) 0.0344(4) Uani d 1
H H12 0.172109 0.821221 0.936230 0.041 Uiso calc 1
C C13 0.41591(16) 0.95942(11) 0.70821(14) 0.0325(4) Uani d 1
C C14 0.37631(16) 0.82468(11) 0.63197(14) 0.0326(4) Uani d 1
C C15 0.49199(17) 0.88639(13) 0.66570(14) 0.0378(4) Uani d 1
C C16 0.45250(17) 0.96613(14) 0.84639(15) 0.0414(4) Uani d 1
H H161 0.402906 1.013595 0.871564 0.062 Uiso calc 1
H H162 0.546810 0.977600 0.874510 0.062 Uiso calc 1
H H163 0.431050 0.911455 0.881007 0.062 Uiso calc 1
C C17 0.4327(2) 1.04824(13) 0.65521(17) 0.0457(5) Uani d 1
H H171 0.420606 1.043024 0.567987 0.069 Uiso calc 1
H H172 0.521016 1.070364 0.690990 0.069 Uiso calc 1
H H173 0.367175 1.088436 0.672592 0.069 Uiso calc 1
C C18 0.3887(2) 0.75333(12) 0.72822(17) 0.0448(5) Uani d 1
H H181 0.403045 0.780143 0.807879 0.067 Uiso calc 1
H H182 0.463169 0.715555 0.725600 0.067 Uiso calc 1
H H183 0.307813 0.718887 0.712424 0.067 Uiso calc 1
C C19 0.3591(2) 0.78204(12) 0.50888(16) 0.0420(4) Uani d 1
H H191 0.438204 0.748806 0.506841 0.063 Uiso calc 1
H H192 0.344879 0.826937 0.446508 0.063 Uiso calc 1
H H193 0.283109 0.743019 0.494278 0.063 Uiso calc 1

loop_
_atom_site_aniso_label
_atom_site_aniso_U_11
_atom_site_aniso_U_22
_atom_site_aniso_U_33
_atom_site_aniso_U_12
_atom_site_aniso_U_13
_atom_site_aniso_U_23
S1 0.0407(2) 0.0293(2) 0.01836(19) 0.00149(16) 0.00501(15) 0.00383(14)
F1 0.0989(10) 0.0296(6) 0.0672(8) -0.0136(6) 0.0241(7) -0.0031(5)
F2 0.0639(8) 0.0832(10) 0.0567(8) -0.0422(7) 0.0005(6) -0.0081(7)
F3 0.0719(8) 0.0713(9) 0.0476(7) -0.0330(7) 0.0235(6) 0.0000(6)
O2 0.0366(7) 0.0939(12) 0.0461(8) 0.0053(7) 0.0149(6) -0.0121(8)
O1 0.0596(8) 0.0268(6) 0.0266(6) 0.0075(5) 0.0073(5) 0.0008(4)
C1 0.0551(11) 0.0441(11) 0.0375(9) -0.0184(9) 0.0108(8) -0.0058(8)
C2 0.0313(8) 0.0263(7) 0.0170(6) 0.0009(6) 0.0050(5) 0.0010(5)
C3 0.0309(7) 0.0230(7) 0.0186(6) 0.0017(6) 0.0041(5) 0.0013(5)
C4 0.0319(8) 0.0308(8) 0.0250(7) -0.0016(6) 0.0031(6) -0.0023(6)
C5 0.0395(9) 0.0340(9) 0.0216(7) -0.0005(7) -0.0003(6) -0.0022(6)
C6 0.0268(7) 0.0282(8) 0.0212(7) 0.0016(6) 0.0038(5) -0.0009(6)
C7 0.0214(7) 0.0384(9) 0.0199(7) 0.0036(6) 0.0037(5) -0.0013(6)
C8 0.0271(8) 0.0463(10) 0.0284(8) -0.0008(7) 0.0063(6) -0.0106(7)
C9 0.0316(9) 0.0751(14) 0.0290(9) 0.0006(9) 0.0067(7) -0.0190(9)
C10 0.0338(9) 0.0956(17) 0.0191(7) 0.0113(10) 0.0083(6) -0.0009(9)
C11 0.0405(10) 0.0701(13) 0.0267(8) 0.0167(9) 0.0124(7) 0.0158(8)
C12 0.0340(8) 0.0447(10) 0.0254(8) 0.0099(7) 0.0091(6) 0.0063(7)
C13 0.0313(8) 0.0420(10) 0.0244(7) -0.0051(7) 0.0074(6) -0.0031(6)
C14 0.0401(9) 0.0343(9) 0.0245(7) 0.0102(7) 0.0101(6) 0.0021(6)
C15 0.0357(9) 0.0567(11) 0.0217(7) 0.0056(8) 0.0081(6) 0.0007(7)
C16 0.0309(8) 0.0657(13) 0.0260(8) -0.0057(8) 0.0040(6) -0.0093(8)
C17 0.0521(11) 0.0458(11) 0.0413(10) -0.0192(9) 0.0151(8) -0.0049(8)
C18 0.0599(12) 0.0410(10) 0.0369(9) 0.0233(9) 0.0183(8) 0.0120(8)
C19 0.0563(11) 0.0392(10) 0.0328(9) 0.0122(8) 0.0154(8) -0.0046(7)

loop_
_atom_type_symbol
_atom_type_description
_atom_type_scat_dispersion_real
_atom_type_scat_dispersion_imag
_atom_type_scat_source
C C 0.0033 0.0016 'International Tables Vol C Tables 4.2.6.8 and 6.1.1.4'
H H 0.0000 0.0000 'International Tables Vol C Tables 4.2.6.8 and 6.1.1.4'
F F 0.0171 0.0103 'International Tables Vol C Tables 4.2.6.8 and 6.1.1.4'
O O 0.0106 0.0060 'International Tables Vol C Tables 4.2.6.8 and 6.1.1.4'
S S 0.1246 0.1234 'International Tables Vol C Tables 4.2.6.8 and 6.1.1.4'

loop_
_geom_angle_atom_site_label_1
_geom_angle_atom_site_label_2
_geom_angle_atom_site_label_3
_geom_angle
C2 S1 C5 90.78(7)
F2 C1 F3 107.18(16)
F2 C1 F1 106.45(16)
F3 C1 F1 105.77(16)
F2 C1 C4 111.22(17)
F3 C1 C4 112.90(15)
F1 C1 C4 112.88(16)
S1 C2 C3 104.75(10)
S1 C2 C13 110.69(10)
S1 C2 C14 112.84(9)
C3 C2 C13 122.15(12)
C3 C2 C14 116.78(12)
C13 C2 C14 89.45(12)
C6 C3 C2 112.18(12)
C6 C3 C4 108.16(12)
C2 C3 C4 108.37(11)
C6 C3 H3 109.4
C2 C3 H3 109.4
C4 C3 H3 109.4
C1 C4 C5 110.59(13)
C1 C4 C3 113.68(14)
C3 C4 C5 109.81(13)
C1 C4 H4 107.5
C5 C4 H4 107.5
C3 C4 H4 107.5
S1 C5 C4 105.22(10)
C4 C5 H51 110.7
S1 C5 H51 110.7
C4 C5 H52 110.7
S1 C5 H52 110.7
H51 C5 H52 108.8
O1 C6 C7 119.97(13)
O1 C6 C3 119.06(13)
C7 C6 C3 120.96(13)
C12 C7 C8 119.37(14)
C12 C7 C6 123.84(14)
C8 C7 C6 116.79(14)
C9 C8 C7 120.00(18)
C9 C8 H8 120.0
C7 C8 H8 120.0
C10 C9 C8 120.06(18)
C10 C9 H9 120.0
C8 C9 H9 120.0
C11 C10 C9 120.49(16)
C11 C10 H10 119.8
C9 C10 H10 119.8
C10 C11 C12 119.87(19)
C10 C11 H11 120.1
C12 C11 H11 120.1
C7 C12 C11 120.20(17)
C7 C12 H12 119.9
C11 C12 H12 119.9
C17 C13 C15 114.60(14)
C17 C13 C16 108.96(15)
C15 C13 C16 110.92(14)
C17 C13 C2 117.44(14)
C15 C13 C2 86.61(12)
C16 C13 C2 116.74(13)
C15 C14 C19 114.56(14)
C15 C14 C18 109.87(15)
C19 C14 C18 108.97(15)
C15 C14 C2 86.28(12)
C19 C14 C2 120.29(13)
C18 C14 C2 114.97(13)
O2 C15 C14 132.00(18)
O2 C15 C13 132.42(18)
C14 C15 C13 95.54(13)
C13 C16 H161 109.5
C13 C16 H162 109.5
H161 C16 H162 109.5
C13 C16 H163 109.5
H161 C16 H163 109.5
H162 C16 H163 109.5
C13 C17 H171 109.5
C13 C17 H172 109.5
H171 C17 H172 109.5
C13 C17 H173 109.5
H171 C17 H173 109.5
H172 C17 H173 109.5
C14 C18 H181 109.5
C14 C18 H182 109.5
H181 C18 H182 109.5
C14 C18 H183 109.5
H181 C18 H183 109.5
H182 C18 H183 109.5
C14 C19 H191 109.5
C14 C19 H192 109.5
H191 C19 H192 109.5
C14 C19 H193 109.5
H191 C19 H193 109.5
H192 C19 H193 109.5

loop_
_geom_bond_atom_site_label_1
_geom_bond_atom_site_label_2
_geom_bond_distance
S1 C2 1.8215(14)
S1 C5 1.7931(17)
F1 C1 1.346(3)
F2 C1 1.339(2)
F3 C1 1.342(2)
O2 C15 1.206(2)
O1 C6 1.2187(19)
C1 C4 1.493(2)
C2 C3 1.556(2)
C2 C13 1.592(2)
C2 C14 1.609(2)
C3 C4 1.562(2)
C3 C6 1.529(2)
C3 H3 1.0000
C4 C5 1.537(2)
C4 H4 1.0000
C5 H51 0.9900
C5 H52 0.9900
C6 C7 1.495(2)
C7 C12 1.388(2)
C7 C8 1.400(2)
C8 C9 1.385(2)
C8 H8 0.9500
C9 C10 1.383(3)
C9 H9 0.9500
C10 C11 1.378(3)
C10 H10 0.9500
C11 C12 1.393(2)
C11 H11 0.9500
C12 H12 0.9500
C13 C17 1.525(2)
C13 C15 1.525(2)
C13 C16 1.540(2)
C14 C15 1.517(3)
C14 C19 1.527(2)
C14 C18 1.541(2)
C16 H161 0.9800
C16 H162 0.9800
C16 H163 0.9800
C17 H171 0.9800
C17 H172 0.9800
C17 H173 0.9800
C18 H181 0.9800
C18 H182 0.9800
C18 H183 0.9800
C19 H191 0.9800
C19 H192 0.9800
C19 H193 0.9800

loop_
_geom_hbond_atom_site_label_D
_geom_hbond_atom_site_label_H
_geom_hbond_atom_site_label_A
_geom_hbond_site_symmetry_A
_geom_hbond_distance_DH
_geom_hbond_distance_HA
_geom_hbond_distance_DA
_geom_hbond_angle_DHA
_geom_hbond_publ_flag
C4 H4 S1 3_576 1.00 2.89 3.7370(16) 142 yes
C5 H51 O1 3_576 0.99 2.41 3.3417(19) 156 yes
C10 H10 S1 1_556 0.95 2.86 3.7970(17) 171 yes

loop_
_geom_torsion_atom_site_label_1
_geom_torsion_atom_site_label_2
_geom_torsion_atom_site_label_3
_geom_torsion_atom_site_label_4
_geom_torsion
C5 S1 C2 C3 -40.88(11)
C5 S1 C2 C13 -174.32(11)
C5 S1 C2 C14 87.17(12)
C13 C2 C3 C6 35.81(18)
C14 C2 C3 C6 143.53(13)
S1 C2 C3 C6 -90.84(12)
C13 C2 C3 C4 155.15(13)
C14 C2 C3 C4 -97.12(14)
S1 C2 C3 C4 28.50(13)
F2 C1 C4 C5 -56.2(2)
F3 C1 C4 C5 -176.76(15)
F1 C1 C4 C5 63.34(19)
F2 C1 C4 C3 179.72(15)
F3 C1 C4 C3 59.2(2)
F1 C1 C4 C3 -60.71(19)
C6 C3 C4 C1 -113.10(15)
C2 C3 C4 C1 125.06(15)
C6 C3 C4 C5 122.43(14)
C2 C3 C4 C5 0.59(17)
C1 C4 C5 S1 -156.24(13)
C3 C4 C5 S1 -30.00(15)
C2 S1 C5 C4 41.32(11)
C2 C3 C6 O1 55.44(18)
C4 C3 C6 O1 -64.03(18)
C2 C3 C6 C7 -125.53(14)
C4 C3 C6 C7 115.00(14)
O1 C6 C7 C12 170.63(16)
C3 C6 C7 C12 -8.4(2)
O1 C6 C7 C8 -9.1(2)
C3 C6 C7 C8 171.89(14)
C12 C7 C8 C9 1.2(2)
C6 C7 C8 C9 -179.03(14)
C7 C8 C9 C10 -1.1(3)
C8 C9 C10 C11 0.2(3)
C9 C10 C11 C12 0.6(3)
C8 C7 C12 C11 -0.5(2)
C6 C7 C12 C11 179.82(15)
C10 C11 C12 C7 -0.4(3)
C3 C2 C13 C17 -111.55(16)
C14 C2 C13 C17 126.71(15)
S1 C2 C13 C17 12.42(18)
C3 C2 C13 C15 132.39(14)
C14 C2 C13 C15 10.65(11)
S1 C2 C13 C15 -103.63(11)
C3 C2 C13 C16 20.6(2)
C14 C2 C13 C16 -101.10(15)
S1 C2 C13 C16 144.61(13)
C3 C2 C14 C15 -136.96(12)
C13 C2 C14 C15 -10.72(11)
S1 C2 C14 C15 101.58(11)
C3 C2 C14 C19 106.66(17)
C13 C2 C14 C19 -127.10(16)
S1 C2 C14 C19 -14.8(2)
C3 C2 C14 C18 -26.7(2)
C13 C2 C14 C18 99.49(16)
S1 C2 C14 C18 -148.21(14)
C19 C14 C15 O2 -44.8(3)
C18 C14 C15 O2 78.2(2)
C2 C14 C15 O2 -166.6(2)
C19 C14 C15 C13 132.98(14)
C18 C14 C15 C13 -103.99(14)
C2 C14 C15 C13 11.24(12)
C17 C13 C15 O2 47.7(3)
C16 C13 C15 O2 -76.2(2)
C2 C13 C15 O2 166.4(2)
C17 C13 C15 C14 -130.09(15)
C16 C13 C15 C14 106.02(14)
C2 C13 C15 C14 -11.36(12)

_cod_database_fobs_code 2242710
